data_7705611
loop_
_publ_author_name
'Osawa, Masahisa'
'Soma, Sakie'
'Hoshino, Mikio'
'Tanaka, Yuya'
'Akita, Munetaka'

_publ_section_title
;
 Photoluminescent properties and molecular structures of dinuclear gold(I)
 complexes with bridged diphosphine ligands: near-unity phosphorescence
 from <sup>3</sup>XMMCT/<sup>3</sup>MC.
;
_journal_issue 43
_journal_name_full 'Dalton transactions (Cambridge, England : 2003)'
_journal_page_first 15204
_journal_page_last 15212
_journal_paper_doi 10.1039/d0dt03144e
_journal_volume 49
_journal_year 2020
_chemical_formula_moiety 'C42 H48 Au2 I2 P2, 2(C3 H6 O)'
_chemical_formula_sum 'C48 H60 Au2 I2 O2 P2'
_chemical_formula_weight 1378.64
_space_group_crystal_system orthorhombic
_space_group_IT_number 43
_space_group_name_Hall 'F 2 -2d'
_space_group_name_H-M_alt 'F d d 2'
_atom_sites_solution_hydrogens geom
_audit_creation_date 2019-10-29
_audit_creation_method
;
Olex2 1.2
(compiled May 18 2018 14:05:52 for OlexSys, GUI svn.r5506)
;
_audit_update_record
;
2020-09-02 deposited with the CCDC.	2020-10-06 downloaded from the CCDC.
;
_cell_angle_alpha 90
_cell_angle_beta 90
_cell_angle_gamma 90
_cell_formula_units_Z 8
_cell_length_a 29.5244(5)
_cell_length_b 28.5111(5)
_cell_length_c 11.30808(18)
_cell_measurement_reflns_used 48126
_cell_measurement_temperature 93(2)
_cell_measurement_theta_max 31.0600
_cell_measurement_theta_min 3.4590
_cell_volume 9518.8(3)
_computing_cell_refinement 'CrysAlisPro 1.171.40.54a (Rigaku OD, 2019)'
_computing_data_collection 'CrysAlisPro 1.171.40.54a (Rigaku OD, 2019)'
_computing_data_reduction 'CrysAlisPro 1.171.40.54a (Rigaku OD, 2019)'
_computing_molecular_graphics 'Olex2 (Dolomanov et al., 2009)'
_computing_publication_material 'Olex2 (Dolomanov et al., 2009)'
_computing_structure_refinement 'ShelXL (Sheldrick, 2015)'
_diffrn_ambient_temperature 93(2)
_diffrn_detector 'CCD plate'
_diffrn_detector_area_resol_mean 10.0000
_diffrn_detector_type HyPix
_diffrn_measured_fraction_theta_full 0.996
_diffrn_measured_fraction_theta_max 0.922
_diffrn_measurement_details
;
List of Runs (angles in degrees, time in seconds):

  # Type    Start    End  Width  t~exp~   \w     \q     \k     \f   Frames
#--------------------------------------------------------------------------
  1  \w    -67.00 -23.00   0.50    5.42    --    3.93 -70.00  29.00   88
  2  \w     -5.00  22.00   0.50    5.42    --    3.93 -70.00  29.00   54
  3  \w    -15.00  26.00   0.50    5.42    --   -6.12 -99.00-120.00   82
  4  \w    -17.00  16.00   0.50    5.42    --   -6.12 -99.00  30.00   66
  5  \w     49.00  75.00   0.50    5.42    --    3.93  37.00 120.00   52
  6  \w     -7.00  19.00   0.50    5.42    --    3.93  37.00 120.00   52
  7  \w     -4.00  26.00   0.50    5.42    --   -6.12 -99.00-180.00   60
  8  \w    -19.00  31.00   0.50    5.42    --   -6.12  19.00-180.00  100
  9  \w    -18.00  67.00   0.50    5.42    --   -6.12  37.00  90.00  170
 10  \w    -18.00  23.00   0.50    5.42    --   -6.12 -99.00 -60.00   82
 11  \w    -16.00  27.00   0.50    5.42    --   -6.12 -99.00 120.00   86
 12  \w    -18.00  63.00   0.50    5.42    --   -6.12  37.00-150.00  162
 13  \w    -18.00  57.00   0.50    5.42    --   -6.12  35.00 -31.21  150
 14  \w    -18.00  56.00   0.50    5.42    --   -6.12  19.00  30.00  148
 15  \w    -19.00  46.00   0.50    5.42    --   -6.12  32.00 -93.37  130
;
_diffrn_measurement_device 'four-circle diffractometer'
_diffrn_measurement_device_type 'XtaLAB Synergy R, DW system, HyPix'
_diffrn_measurement_method '\w scans'
_diffrn_orient_matrix_type 'CrysAlisPro convention (1999,Acta A55,543-557)'
_diffrn_orient_matrix_UB_11 0.0017477000
_diffrn_orient_matrix_UB_12 0.0247458000
_diffrn_orient_matrix_UB_13 -0.0044723000
_diffrn_orient_matrix_UB_21 -0.0189080000
_diffrn_orient_matrix_UB_22 0.0025218000
_diffrn_orient_matrix_UB_23 0.0382056000
_diffrn_orient_matrix_UB_31 0.0147280000
_diffrn_orient_matrix_UB_32 0.0002844000
_diffrn_orient_matrix_UB_33 0.0495364000
_diffrn_radiation_monochromator mirror
_diffrn_radiation_probe x-ray
_diffrn_radiation_type MoK\a
_diffrn_radiation_wavelength 0.71073
_diffrn_reflns_av_R_equivalents 0.0366
_diffrn_reflns_av_unetI/netI 0.0185
_diffrn_reflns_Laue_measured_fraction_full 0.996
_diffrn_reflns_Laue_measured_fraction_max 0.922
_diffrn_reflns_limit_h_max 42
_diffrn_reflns_limit_h_min -41
_diffrn_reflns_limit_k_max 41
_diffrn_reflns_limit_k_min -39
_diffrn_reflns_limit_l_max 16
_diffrn_reflns_limit_l_min -15
_diffrn_reflns_number 61648
_diffrn_reflns_point_group_measured_fraction_full 0.997
_diffrn_reflns_point_group_measured_fraction_max 0.867
_diffrn_reflns_theta_full 25.242
_diffrn_reflns_theta_max 30.873
_diffrn_reflns_theta_min 3.482
_diffrn_source 'Rotating-anode X-ray tube'
_diffrn_source_type 'Rigaku (Mo) X-ray Source'
_exptl_absorpt_coefficient_mu 7.558
_exptl_absorpt_correction_T_max 0.68500
_exptl_absorpt_correction_T_min 0.64200
_exptl_absorpt_correction_type multi-scan
_exptl_absorpt_process_details
;
CrysAlisPro 1.171.40.54a (Rigaku Oxford Diffraction, 2019)
Empirical absorption correction using spherical harmonics,
 implemented in SCALE3 ABSPACK scaling algorithm.
;
_exptl_crystal_colour colourless
_exptl_crystal_colour_primary colourless
_exptl_crystal_density_diffrn 1.924
_exptl_crystal_description cube
_exptl_crystal_F_000 5264
_exptl_crystal_size_max 0.1
_exptl_crystal_size_mid 0.05
_exptl_crystal_size_min 0.05
_refine_diff_density_max 0.974
_refine_diff_density_min -0.421
_refine_diff_density_rms 0.086
_refine_ls_abs_structure_details
;
 Flack x determined using 2769 quotients [(I+)-(I-)]/[(I+)+(I-)]
 (Parsons, Flack and Wagner, Acta Cryst. B69 (2013) 249-259).
;
_refine_ls_abs_structure_Flack -0.0132(14)
_refine_ls_extinction_method none
_refine_ls_goodness_of_fit_ref 1.034
_refine_ls_hydrogen_treatment constr
_refine_ls_matrix_type full
_refine_ls_number_parameters 259
_refine_ls_number_reflns 7505
_refine_ls_number_restraints 1
_refine_ls_restrained_S_all 1.034
_refine_ls_R_factor_all 0.0142
_refine_ls_R_factor_gt 0.0134
_refine_ls_shift/su_max 0.005
_refine_ls_shift/su_mean 0.000
_refine_ls_structure_factor_coef Fsqd
_refine_ls_weighting_details 'w=1/[\s^2^(Fo^2^)+(0.0163P)^2^+6.4175P] where P=(Fo^2^+2Fc^2^)/3'
_refine_ls_weighting_scheme calc
_refine_ls_wR_factor_gt 0.0287
_refine_ls_wR_factor_ref 0.0288
_reflns_Friedel_coverage 0.797
_reflns_Friedel_fraction_full 0.999
_reflns_Friedel_fraction_max 0.806
_reflns_number_gt 6350
_reflns_number_total 7505
_reflns_threshold_expression 'I > 2\s(I)'
_cod_data_source_file d0dt03144e2.cif
_cod_data_source_block 191029_osawa_g_2
_cod_depositor_comments 'Adding full bibliography for 7705609--7705612.cif.'
_cod_database_code 7705611
_shelx_shelxl_version_number 2018/3
_shelx_space_group_comment
;
The symmetry employed for this shelxl refinement is uniquely defined
by the following loop, which should always be used as a source of
symmetry information in preference to the above space-group names.
They are only intended as comments.
;
_diffrn_oxdiff_digest_frames
;
0102fd118aa5a2d1def501ee158c8d6604000264fd3
;
_reflns_odcompleteness_completeness 99.63
_reflns_odcompleteness_iscentric 1
_reflns_odcompleteness_theta 26.32
_olex2_refinement_description
;
1. Fixed Uiso
 At 1.2 times of:
  All C(H) groups
 At 1.5 times of:
  All C(H,H,H) groups
2.a Ternary CH refined with riding coordinates:
 C19(H19), C16(H16)
2.b Aromatic/amide H refined with riding coordinates:
 C12(H12), C15(H15), C11(H11), C9(H9), C6(H6), C10(H10), C14(H14), C3(H3),
 C5(H5), C4(H4)
2.c Idealised Me refined as rotating group:
 C21(H21A,H21B,H21C), C17(H17A,H17B,H17C), C22(H22A,H22B,H22C), C20(H20A,H20B,
 H20C), C18(H18A,H18B,H18C), C24(H24A,H24B,H24C)
;
_olex2_submission_special_instructions 'No special instructions were received'
_oxdiff_exptl_absorpt_empirical_details
;
Empirical correction (ABSPACK) includes:
- Absorption correction using spherical harmonics
- Frame scaling
;
_oxdiff_exptl_absorpt_empirical_full_max 1.421
_oxdiff_exptl_absorpt_empirical_full_min 0.793

loop_
_space_group_symop_operation_xyz
'x, y, z'
'-x, -y, z'
'x+1/4, -y+1/4, z+1/4'
'-x+1/4, y+1/4, z+1/4'
'x, y+1/2, z+1/2'
'-x, -y+1/2, z+1/2'
'x+1/4, -y+3/4, z+3/4'
'-x+1/4, y+3/4, z+3/4'
'x+1/2, y, z+1/2'
'-x+1/2, -y, z+1/2'
'x+3/4, -y+1/4, z+3/4'
'-x+3/4, y+1/4, z+3/4'
'x+1/2, y+1/2, z'
'-x+1/2, -y+1/2, z'
'x+3/4, -y+3/4, z+1/4'
'-x+3/4, y+3/4, z+1/4'

loop_
_atom_site_label
_atom_site_type_symbol
_atom_site_fract_x
_atom_site_fract_y
_atom_site_fract_z
_atom_site_U_iso_or_equiv
_atom_site_adp_type
_atom_site_occupancy
_atom_site_site_symmetry_order
_atom_site_calc_flag
_atom_site_refinement_flags_posn
_atom_site_refinement_flags_adp
_atom_site_refinement_flags_occupancy
_atom_site_disorder_assembly
_atom_site_disorder_group
Au1 Au -0.72239(2) -0.79218(2) -1.38633(2) 0.01157(3) Uani 1 1 d . . . . .
I1 I -0.74855(2) -0.83022(2) -1.19148(2) 0.01778(4) Uani 1 1 d . . . . .
P1 P -0.69035(2) -0.76378(2) -1.55413(6) 0.01081(13) Uani 1 1 d . . . . .
C7 C -0.64624(9) -0.80426(10) -1.6072(2) 0.0121(5) Uani 1 1 d . . . . .
C19 C -0.70193(10) -0.87417(10) -1.6075(2) 0.0164(6) Uani 1 1 d . . . . .
H19 H -0.722837 -0.849209 -1.583592 0.020 Uiso 1 1 calc R . . . .
O1 O -0.89627(10) -0.75057(9) -1.9246(2) 0.0308(6) Uani 1 1 d . . . . .
C8 C -0.65495(9) -0.85272(10) -1.6195(2) 0.0141(5) Uani 1 1 d . . . . .
C21 C -0.70347(12) -0.91247(11) -1.5127(3) 0.0219(6) Uani 1 1 d . . . . .
H21A H -0.683758 -0.937738 -1.535080 0.033 Uiso 1 1 calc GR . . . .
H21B H -0.733889 -0.923995 -1.505304 0.033 Uiso 1 1 calc GR . . . .
H21C H -0.693731 -0.899699 -1.438422 0.033 Uiso 1 1 calc GR . . . .
C12 C -0.60282(9) -0.78668(10) -1.6313(3) 0.0151(5) Uani 1 1 d . . . . .
H12 H -0.597560 -0.754560 -1.627083 0.018 Uiso 1 1 calc R . . . .
C13 C -0.72641(9) -0.75491(10) -1.6843(3) 0.0116(5) Uani 1 1 d . . . . .
C17 C -0.62902(11) -0.72763(12) -1.2361(3) 0.0193(6) Uani 1 1 d . . . . .
H17A H -0.615609 -0.699126 -1.207506 0.029 Uiso 1 1 calc GR . . . .
H17B H -0.620265 -0.753219 -1.185823 0.029 Uiso 1 1 calc GR . . . .
H17C H -0.661400 -0.724621 -1.235677 0.029 Uiso 1 1 calc GR . . . .
C1 C -0.66293(10) -0.70683(9) -1.5341(3) 0.0127(5) Uani 1 1 d . . . . .
C2 C -0.62964(9) -0.69932(10) -1.4467(3) 0.0130(5) Uani 1 1 d . . . . .
C16 C -0.61274(10) -0.73708(10) -1.3620(3) 0.0140(6) Uani 1 1 d . . . . .
H16 H -0.625570 -0.767132 -1.387487 0.017 Uiso 1 1 calc R . . . .
C22 C -0.88068(12) -0.66949(11) -1.9481(3) 0.0236(7) Uani 1 1 d . . . . .
H22A H -0.867955 -0.668780 -1.870011 0.035 Uiso 1 1 calc GR . . . .
H22B H -0.899500 -0.642410 -1.959540 0.035 Uiso 1 1 calc GR . . . .
H22C H -0.856714 -0.669393 -2.005493 0.035 Uiso 1 1 calc GR . . . .
C15 C -0.72665(10) -0.75312(10) -1.9001(3) 0.0186(6) Uani 1 1 d . . . . .
H15 H -0.710752 -0.754237 -1.971025 0.022 Uiso 1 1 calc R . . . .
C11 C -0.56760(10) -0.81673(11) -1.6613(3) 0.0180(6) Uani 1 1 d . . . . .
H11 H -0.538821 -0.804768 -1.675655 0.022 Uiso 1 1 calc R . . . .
C9 C -0.61863(10) -0.88200(10) -1.6499(3) 0.0172(6) Uani 1 1 d . . . . .
H9 H -0.623592 -0.914091 -1.656974 0.021 Uiso 1 1 calc R . . . .
C6 C -0.67709(10) -0.66948(10) -1.6057(3) 0.0145(6) Uani 1 1 d . . . . .
H6 H -0.699214 -0.674566 -1.662820 0.017 Uiso 1 1 calc R . . . .
C10 C -0.57537(10) -0.86439(11) -1.6697(3) 0.0183(6) Uani 1 1 d . . . . .
H10 H -0.551744 -0.884629 -1.688484 0.022 Uiso 1 1 calc R . . . .
C14 C -0.70395(10) -0.75769(10) -1.7930(3) 0.0158(6) Uani 1 1 d . . . . .
H14 H -0.672829 -0.762755 -1.793693 0.019 Uiso 1 1 calc R . . . .
C20 C -0.71786(11) -0.89315(12) -1.7272(3) 0.0226(7) Uani 1 1 d . . . . .
H20A H -0.717721 -0.868272 -1.784405 0.034 Uiso 1 1 calc GR . . . .
H20B H -0.748008 -0.905392 -1.719543 0.034 Uiso 1 1 calc GR . . . .
H20C H -0.697831 -0.917675 -1.752667 0.034 Uiso 1 1 calc GR . . . .
C3 C -0.61144(10) -0.65422(10) -1.4369(3) 0.0167(6) Uani 1 1 d . . . . .
H3 H -0.589010 -0.648779 -1.380855 0.020 Uiso 1 1 calc R . . . .
C5 C -0.65854(10) -0.62485(11) -1.5926(3) 0.0173(6) Uani 1 1 d . . . . .
H5 H -0.668239 -0.600310 -1.640511 0.021 Uiso 1 1 calc R . . . .
C18 C -0.56076(10) -0.74161(11) -1.3645(3) 0.0201(6) Uani 1 1 d . . . . .
H18A H -0.547354 -0.712741 -1.338284 0.030 Uiso 1 1 calc GR . . . .
H18B H -0.550962 -0.748281 -1.443645 0.030 Uiso 1 1 calc GR . . . .
H18C H -0.551558 -0.766625 -1.312964 0.030 Uiso 1 1 calc GR . . . .
C4 C -0.62554(10) -0.61732(11) -1.5076(3) 0.0176(6) Uani 1 1 d . . . . .
H4 H -0.612922 -0.587671 -1.498063 0.021 Uiso 1 1 calc R . . . .
C23 C -0.90865(11) -0.71315(11) -1.9627(3) 0.0202(6) Uani 1 1 d . . . . .
C24 C -0.95210(12) -0.70802(13) -2.0306(4) 0.0307(8) Uani 1 1 d . . . . .
H24A H -0.964175 -0.738511 -2.047949 0.046 Uiso 1 1 calc GR . . . .
H24B H -0.946336 -0.691579 -2.103156 0.046 Uiso 1 1 calc GR . . . .
H24C H -0.973538 -0.690674 -1.984120 0.046 Uiso 1 1 calc GR . . . .

loop_
_atom_site_aniso_label
_atom_site_aniso_U_11
_atom_site_aniso_U_22
_atom_site_aniso_U_33
_atom_site_aniso_U_23
_atom_site_aniso_U_13
_atom_site_aniso_U_12
Au1 0.01250(4) 0.01013(4) 0.01207(5) 0.00126(4) 0.00128(4) 0.00036(4)
I1 0.01975(9) 0.01745(9) 0.01614(8) 0.00505(7) 0.00511(7) 0.00173(7)
P1 0.0110(3) 0.0097(3) 0.0117(3) 0.0008(2) 0.0001(3) -0.0002(2)
C7 0.0132(12) 0.0132(13) 0.0099(13) -0.0003(9) 0.0012(10) 0.0027(10)
C19 0.0176(13) 0.0126(13) 0.0191(15) -0.0019(11) 0.0000(11) -0.0008(10)
O1 0.0455(15) 0.0175(12) 0.0293(14) 0.0040(10) -0.0091(12) -0.0028(10)
C8 0.0177(13) 0.0127(13) 0.0120(14) 0.0006(10) -0.0015(11) 0.0009(10)
C21 0.0259(16) 0.0175(15) 0.0224(16) 0.0020(12) 0.0031(13) -0.0063(12)
C12 0.0152(12) 0.0161(12) 0.0140(12) -0.0006(12) -0.0008(12) -0.0015(10)
C13 0.0146(13) 0.0080(12) 0.0123(12) -0.0004(10) -0.0002(11) -0.0017(9)
C17 0.0211(15) 0.0224(16) 0.0146(14) 0.0012(12) -0.0018(11) 0.0019(12)
C1 0.0148(12) 0.0096(13) 0.0138(13) 0.0007(10) 0.0032(11) 0.0007(10)
C2 0.0143(12) 0.0117(12) 0.0129(13) -0.0013(10) 0.0010(11) 0.0002(10)
C16 0.0138(12) 0.0123(13) 0.0160(15) 0.0011(10) -0.0031(10) 0.0003(10)
C22 0.0301(16) 0.0197(15) 0.0208(15) 0.0031(13) -0.0018(14) -0.0037(13)
C15 0.0240(15) 0.0195(14) 0.0123(14) 0.0007(12) 0.0030(12) 0.0027(11)
C11 0.0134(12) 0.0248(15) 0.0158(15) 0.0000(11) 0.0011(10) 0.0006(11)
C9 0.0198(13) 0.0154(13) 0.0165(14) -0.0013(11) 0.0000(12) 0.0018(10)
C6 0.0142(12) 0.0146(13) 0.0147(14) 0.0010(10) -0.0007(10) -0.0006(10)
C10 0.0170(13) 0.0201(15) 0.0177(15) -0.0033(11) 0.0012(11) 0.0068(11)
C14 0.0151(13) 0.0170(14) 0.0154(14) 0.0008(11) 0.0018(11) 0.0012(11)
C20 0.0240(16) 0.0213(16) 0.0224(16) -0.0041(13) -0.0011(13) -0.0020(12)
C3 0.0159(13) 0.0156(14) 0.0185(13) -0.0012(12) -0.0010(12) -0.0015(10)
C5 0.0208(14) 0.0122(14) 0.0190(13) 0.0030(11) 0.0017(12) -0.0001(11)
C18 0.0162(13) 0.0220(15) 0.0221(17) 0.0002(12) -0.0020(12) 0.0023(11)
C4 0.0195(14) 0.0108(13) 0.0224(15) 0.0007(11) 0.0021(12) -0.0022(10)
C23 0.0261(16) 0.0213(16) 0.0133(13) 0.0001(11) 0.0042(12) -0.0013(12)
C24 0.0229(17) 0.0288(19) 0.040(2) -0.0067(15) -0.0027(16) 0.0037(13)

loop_
_atom_type_symbol
_atom_type_description
_atom_type_scat_dispersion_real
_atom_type_scat_dispersion_imag
_atom_type_scat_source
C C 0.0033 0.0016 'International Tables Vol C Tables 4.2.6.8 and 6.1.1.4'
H H 0.0000 0.0000 'International Tables Vol C Tables 4.2.6.8 and 6.1.1.4'
Au Au -2.0133 8.8022 'International Tables Vol C Tables 4.2.6.8 and 6.1.1.4'
I I -0.4742 1.8119 'International Tables Vol C Tables 4.2.6.8 and 6.1.1.4'
O O 0.0106 0.0060 'International Tables Vol C Tables 4.2.6.8 and 6.1.1.4'
P P 0.1023 0.0942 'International Tables Vol C Tables 4.2.6.8 and 6.1.1.4'

loop_
_geom_angle_atom_site_label_1
_geom_angle_atom_site_label_2
_geom_angle_atom_site_label_3
_geom_angle
_geom_angle_site_symmetry_1
_geom_angle_site_symmetry_3
_geom_angle_publ_flag
I1 Au1 Au1 100.392(5) . 14_335 ?
P1 Au1 Au1 86.477(18) . 14_335 ?
P1 Au1 I1 172.267(19) . . ?
C7 P1 Au1 110.12(9) . . ?
C13 P1 Au1 118.57(9) . . ?
C13 P1 C7 103.61(12) . . ?
C1 P1 Au1 113.45(10) . . ?
C1 P1 C7 106.49(13) . . ?
C1 P1 C13 103.53(13) . . ?
C8 C7 P1 121.1(2) . . ?
C12 C7 P1 119.0(2) . . ?
C12 C7 C8 119.8(3) . . ?
C8 C19 C21 112.1(2) . . ?
C8 C19 C20 110.0(2) . . ?
C21 C19 C20 111.0(3) . . ?
C7 C8 C19 123.4(3) . . ?
C9 C8 C7 117.9(3) . . ?
C9 C8 C19 118.7(3) . . ?
C11 C12 C7 120.7(3) . . ?
C13 C13 P1 126.61(9) 14_335 . ?
C14 C13 P1 115.0(2) . . ?
C14 C13 C13 118.41(17) . 14_335 ?
C2 C1 P1 122.0(2) . . ?
C6 C1 P1 118.1(2) . . ?
C6 C1 C2 119.8(3) . . ?
C1 C2 C16 124.1(2) . . ?
C3 C2 C1 117.6(3) . . ?
C3 C2 C16 118.3(3) . . ?
C17 C16 C18 110.2(2) . . ?
C2 C16 C17 111.0(2) . . ?
C2 C16 C18 112.0(2) . . ?
C14 C15 C15 119.36(18) . 14_335 ?
C10 C11 C12 119.9(3) . . ?
C10 C9 C8 121.8(3) . . ?
C5 C6 C1 121.0(3) . . ?
C11 C10 C9 119.8(3) . . ?
C15 C14 C13 122.1(3) . . ?
C4 C3 C2 122.5(3) . . ?
C4 C5 C6 119.5(3) . . ?
C3 C4 C5 119.6(3) . . ?
O1 C23 C22 121.8(3) . . ?
O1 C23 C24 121.8(3) . . ?
C24 C23 C22 116.4(3) . . ?

loop_
_geom_bond_atom_site_label_1
_geom_bond_atom_site_label_2
_geom_bond_distance
_geom_bond_site_symmetry_2
_geom_bond_publ_flag
Au1 Au1 2.90568(19) 14_335 ?
Au1 I1 2.5745(2) . ?
Au1 P1 2.2695(7) . ?
P1 C7 1.841(3) . ?
P1 C13 1.834(3) . ?
P1 C1 1.828(3) . ?
C7 C8 1.412(4) . ?
C7 C12 1.403(4) . ?
C19 C8 1.522(4) . ?
C19 C21 1.530(4) . ?
C19 C20 1.532(4) . ?
O1 C23 1.207(4) . ?
C8 C9 1.402(4) . ?
C12 C11 1.389(4) . ?
C13 C13 1.421(5) 14_335 ?
C13 C14 1.400(4) . ?
C17 C16 1.527(4) . ?
C1 C2 1.411(4) . ?
C1 C6 1.401(4) . ?
C2 C16 1.524(4) . ?
C2 C3 1.398(4) . ?
C16 C18 1.541(4) . ?
C22 C23 1.503(5) . ?
C15 C15 1.391(6) 14_335 ?
C15 C14 1.390(4) . ?
C11 C10 1.381(4) . ?
C9 C10 1.390(4) . ?
C6 C5 1.393(4) . ?
C3 C4 1.385(4) . ?
C5 C4 1.385(4) . ?
C23 C24 1.502(5) . ?
